data_4033372
loop_
_publ_author_name
'Gonz\'alez, Marcos A'
'Est\'evez, Amalia M'
'Campos, Mar\'ia'
'Est\'evez, Juan C'
'Est\'evez, Ram\'on J'

_publ_section_title
;
 Protocol for the Incorporation of \g-Amino Acids into Peptides:
 Application to (-)-Shikimic Acid Based
 2-Amino-Methylcyclohexanecarboxylic Acids.
;
_journal_issue 3
_journal_name_full 'The Journal of organic chemistry'
_journal_page_first 1543
_journal_page_last 1550
_journal_paper_doi 10.1021/acs.joc.7b02671
_journal_volume 83
_journal_year 2018
_chemical_absolute_configuration rm
_chemical_compound_source 'synthesis as described'
_chemical_formula_moiety 'C11 H15 N1 O6'
_chemical_formula_sum 'C11 H15 N O6'
_chemical_formula_weight 257.24
_space_group_IT_number 19
_space_group_name_Hall 'P 2ac 2ab'
_space_group_name_H-M_alt 'P 21 21 21'
_symmetry_cell_setting orthorhombic
_symmetry_Int_Tables_number 19
_symmetry_space_group_name_Hall 'P 2ac 2ab'
_symmetry_space_group_name_H-M 'P 21 21 21'
_atom_sites_solution_hydrogens geom
_atom_sites_solution_primary direct
_atom_sites_solution_secondary difmap
_audit_creation_date 2009-02-03T11:08:07-00:00
_audit_creation_method 'WinGX routine CIF_UPDATE'
_cell_angle_alpha 90
_cell_angle_beta 90
_cell_angle_gamma 90
_cell_formula_units_Z 4
_cell_length_a 9.5218(5)
_cell_length_b 11.0694(6)
_cell_length_c 11.5990(6)
_cell_measurement_reflns_used 1982
_cell_measurement_temperature 100(2)
_cell_measurement_theta_max 25.04
_cell_measurement_theta_min 2.54
_cell_measurement_wavelength 0.71073
_cell_volume 1222.54(11)
_computing_cell_refinement 'APPEX2 (BRUKER AXS, 2005)'
_computing_data_collection 'APPEX2 (BRUKER AXS, 2005)'
_computing_data_reduction 'APPEX2 (BRUKER AXS, 2005)'
_computing_molecular_graphics 'Ortep-3 for Windows (Farrugia, 1997)'
_computing_publication_material 'WinGX publication routines (Farrugia, 1999)'
_computing_structure_refinement 'SHELXL-97 (Sheldrick, 1997)'
_computing_structure_solution 'SIR-97  (Giacovazzo et all, 1999'
_diffrn_ambient_temperature 100(2)
_diffrn_measured_fraction_theta_full 0.999
_diffrn_measured_fraction_theta_max 0.999
_diffrn_measurement_device 'four-circle diffractometer'
_diffrn_measurement_device_type 'BRUKER APPEX-II CCD'
_diffrn_measurement_method 'omega and phi scans'
_diffrn_radiation_monochromator graphite
_diffrn_radiation_probe x-ray
_diffrn_radiation_source 'fine-focus sealed tube'
_diffrn_radiation_type MoK\a
_diffrn_radiation_wavelength 0.7107
_diffrn_reflns_av_R_equivalents 0.0336
_diffrn_reflns_av_unetI/netI 0.0334
_diffrn_reflns_limit_h_max 11
_diffrn_reflns_limit_h_min -11
_diffrn_reflns_limit_k_max 13
_diffrn_reflns_limit_k_min 0
_diffrn_reflns_limit_l_max 14
_diffrn_reflns_limit_l_min 0
_diffrn_reflns_number 8172
_diffrn_reflns_theta_full 26.37
_diffrn_reflns_theta_max 26.37
_diffrn_reflns_theta_min 2.54
_exptl_absorpt_coefficient_mu 0.115
_exptl_absorpt_correction_T_max 0.981
_exptl_absorpt_correction_T_min 0.917
_exptl_absorpt_correction_type multi-scan
_exptl_absorpt_process_details 'BRUKER SADABS'
_exptl_crystal_colour colourless
_exptl_crystal_density_diffrn 1.398
_exptl_crystal_density_method 'not measured'
_exptl_crystal_description prism
_exptl_crystal_F_000 544
_exptl_crystal_size_max 0.31
_exptl_crystal_size_mid 0.27
_exptl_crystal_size_min 0.17
_refine_diff_density_max 0.185
_refine_diff_density_min -0.164
_refine_diff_density_rms 0.038
_refine_ls_abs_structure_details 'Flack H D (1983), Acta Cryst. A39, 876-881'
_refine_ls_abs_structure_Flack 0.4(12)
_refine_ls_extinction_method none
_refine_ls_goodness_of_fit_ref 0.643
_refine_ls_hydrogen_treatment constr
_refine_ls_matrix_type full
_refine_ls_number_parameters 165
_refine_ls_number_reflns 2490
_refine_ls_number_restraints 0
_refine_ls_restrained_S_all 0.643
_refine_ls_R_factor_all 0.0439
_refine_ls_R_factor_gt 0.0367
_refine_ls_shift/su_max 0
_refine_ls_shift/su_mean 0
_refine_ls_structure_factor_coef Fsqd
_refine_ls_weighting_details 'calc w=1/[\s^2^(Fo^2^)+(0.1168P)^2^+1.1331P] where P=(Fo^2^+2Fc^2^)/3'
_refine_ls_weighting_scheme calc
_refine_ls_wR_factor_gt 0.1055
_refine_ls_wR_factor_ref 0.1159
_reflns_number_gt 2186
_reflns_number_total 2490
_reflns_threshold_expression >2\s(I)
_cod_data_source_file jo7b02671_si_003.cif
_cod_data_source_block re03ek1n
_cod_depositor_comments
;
The following automatic conversions were performed:
data name '_diffrn_radiation_monochromador' replaced with
'_diffrn_radiation_monochromator' as specified in the replacement
file
'/home/data/users/saulius/crontab/automatic-downloads/rss-feeds/ACS/lib/lists/replacement-tags.lst'.

Automatic conversion script
Id: cif_correct_tags 4968 2017-02-21 14:55:21Z antanas 

 Adding full bibliography for 4033372--4033373.cif.
;
_cod_original_sg_symbol_H-M 'P 212121'
_cod_database_code 4033372

loop_
_space_group_symop_operation_xyz
'x, y, z'
'-x+1/2, -y, z+1/2'
'x+1/2, -y+1/2, -z'
'-x, y+1/2, -z+1/2'

loop_
_atom_site_label
_atom_site_type_symbol
_atom_site_fract_x
_atom_site_fract_y
_atom_site_fract_z
_atom_site_U_iso_or_equiv
_atom_site_adp_type
_atom_site_occupancy
_atom_site_symmetry_multiplicity
_atom_site_calc_flag
_atom_site_refinement_flags
O1 O 0.46302(14) 0.20447(13) 0.52691(13) 0.0253(3) Uani 1 1 d .
C2 C 0.5628(2) 0.14203(18) 0.58661(17) 0.0229(4) Uani 1 1 d .
C3 C 0.5428(2) 0.00790(18) 0.56446(17) 0.0201(4) Uani 1 1 d .
H3 H 0.6341 -0.0364 0.5607 0.024 Uiso 1 1 calc R
C4 C 0.4667(2) 0.00915(19) 0.44818(17) 0.0233(4) Uani 1 1 d .
H4A H 0.5324 0.0222 0.3832 0.028 Uiso 1 1 calc R
H4B H 0.4124 -0.0659 0.4352 0.028 Uiso 1 1 calc R
C5 C 0.3718(2) 0.11743(18) 0.46769(17) 0.0223(4) Uani 1 1 d .
H5 H 0.3341 0.1504 0.3937 0.027 Uiso 1 1 calc R
O6 O 0.64585(15) 0.19197(14) 0.64787(14) 0.0307(4) Uani 1 1 d .
C7 C 0.44400(19) -0.04418(17) 0.65731(16) 0.0183(4) Uani 1 1 d .
H7 H 0.4195 -0.1288 0.6348 0.022 Uiso 1 1 calc R
C8 C 0.3047(2) 0.02994(17) 0.66588(16) 0.0184(4) Uani 1 1 d .
H8 H 0.3158 0.0946 0.7254 0.022 Uiso 1 1 calc R
C9 C 0.2550(2) 0.08686(18) 0.55267(17) 0.0198(4) Uani 1 1 d .
H9 H 0.1965 0.16 0.5686 0.024 Uiso 1 1 calc R
C10 C 0.5081(2) -0.0474(2) 0.77693(16) 0.0228(4) Uani 1 1 d .
H10A H 0.529 0.0363 0.8018 0.027 Uiso 1 1 calc R
H10B H 0.4387 -0.0816 0.8315 0.027 Uiso 1 1 calc R
N11 N 0.6403(2) -0.12082(18) 0.78253(16) 0.0285(4) Uani 1 1 d .
O12 O 0.65569(18) -0.20391(16) 0.71417(15) 0.0362(4) Uani 1 1 d .
O13 O 0.72551(17) -0.09466(18) 0.85784(14) 0.0407(4) Uani 1 1 d .
O14 O 0.18940(14) -0.04631(13) 0.69692(12) 0.0234(3) Uani 1 1 d .
C15 C 0.0999(3) -0.0630(2) 0.59888(18) 0.0347(6) Uani 1 1 d .
O16 O 0.17067(15) -0.00653(14) 0.50420(12) 0.0277(4) Uani 1 1 d .
C17 C -0.0390(2) -0.0020(4) 0.6205(2) 0.0676(12) Uani 1 1 d .
H17A H -0.0229 0.0825 0.6419 0.101 Uiso 1 1 calc R
H17B H -0.0882 -0.0435 0.6832 0.101 Uiso 1 1 calc R
H17C H -0.0962 -0.0053 0.5503 0.101 Uiso 1 1 calc R
C18 C 0.0918(5) -0.1967(3) 0.5736(3) 0.0794(14) Uani 1 1 d .
H18A H 0.0355 -0.2098 0.5039 0.119 Uiso 1 1 calc R
H18B H 0.0479 -0.2384 0.6388 0.119 Uiso 1 1 calc R
H18C H 0.1867 -0.2285 0.5616 0.119 Uiso 1 1 calc R

loop_
_atom_site_aniso_label
_atom_site_aniso_U_11
_atom_site_aniso_U_22
_atom_site_aniso_U_33
_atom_site_aniso_U_23
_atom_site_aniso_U_13
_atom_site_aniso_U_12
O1 0.0190(7) 0.0238(7) 0.0331(8) 0.0062(6) 0.0022(6) -0.0024(6)
C2 0.0180(10) 0.0256(10) 0.0251(10) 0.0055(8) 0.0051(8) -0.0009(8)
C3 0.0169(9) 0.0229(9) 0.0204(9) 0.0014(8) 0.0016(7) 0.0039(8)
C4 0.0218(10) 0.0293(10) 0.0186(9) 0.0028(8) 0.0017(7) 0.0027(9)
C5 0.0182(9) 0.0248(10) 0.0240(10) 0.0059(8) -0.0016(8) -0.0006(8)
O6 0.0213(7) 0.0332(8) 0.0377(8) 0.0002(7) -0.0009(7) -0.0095(6)
C7 0.0178(9) 0.0191(8) 0.0180(9) 0.0016(7) -0.0008(7) 0.0011(7)
C8 0.0151(8) 0.0227(9) 0.0174(8) 0.0011(7) 0.0023(7) -0.0012(7)
C9 0.0140(8) 0.0229(9) 0.0225(9) 0.0028(8) -0.0006(7) -0.0006(7)
C10 0.0181(9) 0.0301(10) 0.0202(10) 0.0026(8) -0.0008(8) 0.0030(8)
N11 0.0191(8) 0.0377(10) 0.0286(9) 0.0132(8) 0.0019(8) 0.0025(8)
O12 0.0368(9) 0.0361(9) 0.0358(9) 0.0106(7) 0.0057(7) 0.0142(8)
O13 0.0201(7) 0.0652(11) 0.0367(9) 0.0158(8) -0.0086(7) -0.0040(8)
O14 0.0161(7) 0.0319(7) 0.0221(7) 0.0061(6) -0.0002(5) -0.0035(6)
C15 0.0312(12) 0.0534(15) 0.0194(10) 0.0050(10) -0.0034(9) -0.0234(11)
O16 0.0241(7) 0.0400(8) 0.0189(6) 0.0025(7) -0.0017(6) -0.0120(6)
C17 0.0139(11) 0.157(4) 0.0319(13) 0.0324(18) -0.0024(9) -0.0077(16)
C18 0.138(4) 0.062(2) 0.0378(16) -0.0035(14) 0.002(2) -0.067(2)

loop_
_atom_type_symbol
_atom_type_description
_atom_type_scat_dispersion_real
_atom_type_scat_dispersion_imag
_atom_type_scat_source
C C 0.0033 0.0016 'International Tables Vol C Tables 4.2.6.8 and 6.1.1.4'
H H 0 0 'International Tables Vol C Tables 4.2.6.8 and 6.1.1.4'
N N 0.0061 0.0033 'International Tables Vol C Tables 4.2.6.8 and 6.1.1.4'
O O 0.0106 0.006 'International Tables Vol C Tables 4.2.6.8 and 6.1.1.4'

loop_
_geom_angle_atom_site_label_1
_geom_angle_atom_site_label_2
_geom_angle_atom_site_label_3
_geom_angle
C2 O1 C5 108.50(15)
O6 C2 O1 121.80(18)
O6 C2 C3 129.38(19)
O1 C2 C3 108.76(16)
C2 C3 C4 101.53(16)
C2 C3 C7 108.92(16)
C4 C3 C7 109.30(15)
C2 C3 H3 112.2
C4 C3 H3 112.2
C7 C3 H3 112.2
C5 C4 C3 99.05(16)
C5 C4 H4A 112
C3 C4 H4A 112
C5 C4 H4B 112
C3 C4 H4B 112
H4A C4 H4B 109.6
O1 C5 C4 103.63(16)
O1 C5 C9 105.95(15)
C4 C5 C9 110.83(16)
O1 C5 H5 112
C4 C5 H5 112
C9 C5 H5 112
C10 C7 C3 113.74(16)
C10 C7 C8 107.20(15)
C3 C7 C8 111.45(15)
C10 C7 H7 108.1
C3 C7 H7 108.1
C8 C7 H7 108.1
O14 C8 C9 102.80(15)
O14 C8 C7 110.95(15)
C9 C8 C7 115.06(15)
O14 C8 H8 109.3
C9 C8 H8 109.3
C7 C8 H8 109.3
O16 C9 C5 108.49(15)
O16 C9 C8 102.35(15)
C5 C9 C8 114.88(16)
O16 C9 H9 110.3
C5 C9 H9 110.3
C8 C9 H9 110.3
N11 C10 C7 112.96(17)
N11 C10 H10A 109
C7 C10 H10A 109
N11 C10 H10B 109
C7 C10 H10B 109
H10A C10 H10B 107.8
O12 N11 O13 124.1(2)
O12 N11 C10 118.66(18)
O13 N11 C10 117.26(19)
C8 O14 C15 109.43(14)
O16 C15 O14 105.80(16)
O16 C15 C17 110.2(2)
O14 C15 C17 109.4(2)
O16 C15 C18 107.6(2)
O14 C15 C18 108.1(2)
C17 C15 C18 115.3(3)
C9 O16 C15 106.22(15)
C15 C17 H17A 109.5
C15 C17 H17B 109.5
H17A C17 H17B 109.5
C15 C17 H17C 109.5
H17A C17 H17C 109.5
H17B C17 H17C 109.5
C15 C18 H18A 109.5
C15 C18 H18B 109.5
H18A C18 H18B 109.5
C15 C18 H18C 109.5
H18A C18 H18C 109.5
H18B C18 H18C 109.5

loop_
_geom_bond_atom_site_label_1
_geom_bond_atom_site_label_2
_geom_bond_distance
O1 C2 1.364(2)
O1 C5 1.468(2)
C2 O6 1.198(2)
C2 C3 1.519(3)
C3 C4 1.531(3)
C3 C7 1.542(3)
C3 H3 1
C4 C5 1.518(3)
C4 H4A 0.99
C4 H4B 0.99
C5 C9 1.524(3)
C5 H5 1
C7 C10 1.516(3)
C7 C8 1.563(3)
C7 H7 1
C8 O14 1.431(2)
C8 C9 1.531(3)
C8 H8 1
C9 O16 1.425(2)
C9 H9 1
C10 N11 1.500(3)
C10 H10A 0.99
C10 H10B 0.99
N11 O12 1.223(3)
N11 O13 1.227(2)
O14 C15 1.433(3)
C15 O16 1.432(3)
C15 C17 1.505(4)
C15 C18 1.511(4)
C17 H17A 0.98
C17 H17B 0.98
C17 H17C 0.98
C18 H18A 0.98
C18 H18B 0.98
C18 H18C 0.98

loop_
_geom_torsion_atom_site_label_1
_geom_torsion_atom_site_label_2
_geom_torsion_atom_site_label_3
_geom_torsion_atom_site_label_4
_geom_torsion
C5 O1 C2 O6 -175.66(18)
C5 O1 C2 C3 2.0(2)
O6 C2 C3 C4 -158.3(2)
O1 C2 C3 C4 24.3(2)
O6 C2 C3 C7 86.5(2)
O1 C2 C3 C7 -90.95(18)
C2 C3 C4 C5 -38.87(18)
C7 C3 C4 C5 76.09(18)
C2 O1 C5 C4 -27.96(19)
C2 O1 C5 C9 88.76(18)
C3 C4 C5 O1 41.09(18)
C3 C4 C5 C9 -72.15(19)
C2 C3 C7 C10 -68.8(2)
C4 C3 C7 C10 -178.91(16)
C2 C3 C7 C8 52.5(2)
C4 C3 C7 C8 -57.6(2)
C10 C7 C8 O14 -87.36(18)
C3 C7 C8 O14 147.57(15)
C10 C7 C8 C9 156.47(16)
C3 C7 C8 C9 31.4(2)
O1 C5 C9 O16 -174.32(14)
C4 C5 C9 O16 -62.5(2)
O1 C5 C9 C8 -60.5(2)
C4 C5 C9 C8 51.3(2)
O14 C8 C9 O16 -31.90(17)
C7 C8 C9 O16 88.83(18)
O14 C8 C9 C5 -149.26(16)
C7 C8 C9 C5 -28.5(2)
C3 C7 C10 N11 -58.8(2)
C8 C7 C10 N11 177.50(16)
C7 C10 N11 O12 -27.8(3)
C7 C10 N11 O13 153.66(18)
C9 C8 O14 C15 15.8(2)
C7 C8 O14 C15 -107.72(19)
C8 O14 C15 O16 6.2(2)
C8 O14 C15 C17 -112.5(2)
C8 O14 C15 C18 121.2(2)
C5 C9 O16 C15 158.59(18)
C8 C9 O16 C15 36.8(2)
O14 C15 O16 C9 -27.7(2)
C17 C15 O16 C9 90.5(2)
C18 C15 O16 C9 -143.1(2)
